data_2221432
loop_
_publ_author_name
'Kargar, Hadi'
'Kia, Reza'
'Jamshidvand, Arezoo'
'Fun, Hoong-Kun'

_publ_section_title
;6,6'-Diethoxy-2,2'-[4,5-dimethyl-<i>o</i>-phenylenebis(nitrilomethylidyne)]diphenol--ethanol--water
 (1/1/1)
;
_journal_coeditor_code LH2786
_journal_issue 4
_journal_name_full 'Acta Crystallographica Section E'
_journal_page_first o776
_journal_page_last o777
_journal_paper_doi 10.1107/S1600536809008903
_journal_volume 65
_journal_year 2009
_chemical_formula_iupac 'C26 H28 N2 O4, C2 H6 O, H2 O'
_chemical_formula_moiety 'C26 H28 N2 O4, C2 H6 O, H2 O'
_chemical_formula_sum 'C28 H36 N2 O6'
_chemical_formula_weight 496.59
_chemical_name_systematic
'6,6'-Diethoxy-2,2'-[4,5-dimethyl-<i>o</i>-phenylenebis(nitrilomethylidyne)]diphenol--ethanol--water (1/1/1)'
_space_group_IT_number 14
_symmetry_cell_setting monoclinic
_symmetry_space_group_name_Hall '-P 2yn'
_symmetry_space_group_name_H-M 'P 1 21/n 1'
_atom_sites_solution_hydrogens geom
_atom_sites_solution_primary direct
_atom_sites_solution_secondary difmap
_audit_creation_method SHELXL-97
_cell_angle_alpha 90.00
_cell_angle_beta 99.177(2)
_cell_angle_gamma 90.00
_cell_formula_units_Z 4
_cell_length_a 9.5095(5)
_cell_length_b 25.6633(12)
_cell_length_c 10.7766(5)
_cell_measurement_reflns_used 4281
_cell_measurement_temperature 100
_cell_measurement_theta_max 27.23
_cell_measurement_theta_min 2.31
_cell_volume 2596.3(2)
_computing_cell_refinement 'SAINT (Bruker, 2005)'
_computing_data_collection 'APEX2 (Bruker, 2005)'
_computing_data_reduction 'SAINT (Bruker, 2005)'
_computing_molecular_graphics 'SHELXTL (Sheldrick, 2008)'
_computing_publication_material
;
SHELXTL (Sheldrick, 2008) and PLATON (Spek, 2009)
;
_computing_structure_refinement 'SHELXTL (Sheldrick, 2008)'
_computing_structure_solution 'SHELXTL (Sheldrick, 2008)'
_diffrn_ambient_temperature 100
_diffrn_measured_fraction_theta_full 0.994
_diffrn_measured_fraction_theta_max 0.994
_diffrn_measurement_device_type
;
Bruker SMART APEXII CCD area-detector
;
_diffrn_measurement_method '\f and \w'
_diffrn_radiation_monochromator graphite
_diffrn_radiation_source 'fine-focus sealed tube'
_diffrn_radiation_type MoK\a
_diffrn_radiation_wavelength 0.71073
_diffrn_reflns_av_R_equivalents 0.0681
_diffrn_reflns_av_sigmaI/netI 0.0778
_diffrn_reflns_limit_h_max 13
_diffrn_reflns_limit_h_min -13
_diffrn_reflns_limit_k_max 32
_diffrn_reflns_limit_k_min -36
_diffrn_reflns_limit_l_max 15
_diffrn_reflns_limit_l_min -14
_diffrn_reflns_number 32813
_diffrn_reflns_theta_full 30.09
_diffrn_reflns_theta_max 30.09
_diffrn_reflns_theta_min 2.31
_diffrn_standards_number 0
_exptl_absorpt_coefficient_mu 0.089
_exptl_absorpt_correction_T_max 0.9985
_exptl_absorpt_correction_T_min 0.9610
_exptl_absorpt_correction_type multi-scan
_exptl_absorpt_process_details '(<i>SADABS</i>; Bruker, 2005)'
_exptl_crystal_colour orange
_exptl_crystal_density_diffrn 1.270
_exptl_crystal_density_method 'not measured'
_exptl_crystal_description plate
_exptl_crystal_F_000 1064
_exptl_crystal_size_max 0.45
_exptl_crystal_size_mid 0.12
_exptl_crystal_size_min 0.02
_refine_diff_density_max 0.379
_refine_diff_density_min -0.514
_refine_ls_extinction_method none
_refine_ls_goodness_of_fit_ref 1.030
_refine_ls_hydrogen_treatment mixed
_refine_ls_matrix_type full
_refine_ls_number_parameters 341
_refine_ls_number_reflns 7595
_refine_ls_number_restraints 0
_refine_ls_restrained_S_all 1.030
_refine_ls_R_factor_all 0.1311
_refine_ls_R_factor_gt 0.0659
_refine_ls_shift/su_max 0.000
_refine_ls_shift/su_mean 0.000
_refine_ls_structure_factor_coef Fsqd
_refine_ls_weighting_details 'calc w=1/[\s^2^(Fo^2^)+(0.0637P)^2^+0.5228P] where P=(Fo^2^+2Fc^2^)/3'
_refine_ls_weighting_scheme calc
_refine_ls_wR_factor_gt 0.1347
_refine_ls_wR_factor_ref 0.1596
_reflns_number_gt 4303
_reflns_number_total 7595
_reflns_threshold_expression I>2\s(I)
_cod_data_source_file lh2786.cif
_cod_data_source_block I
_cod_depositor_comments
;
The following automatic conversions were performed:
'_symmetry_cell_setting' value 'Monoclinic' changed to 'monoclinic'
according to '/home/saulius/struct/CIF-dictionaries/cif_core.dic'
dictionary named 'cif_core.dic' version 2.4.1 from 2010-06-29.

Automatic conversion script
Id: cif_fix_enum 1527 2010-12-29 10:47:43Z saulius 

The following automatic conversions were performed:

'_symmetry_cell_setting' value 'Monoclinic' changed to 'monoclinic'
according to /home/saulius/struct/CIF-dictionaries/cif_core.dic
dictionary named 'cif_core.dic' version 2.4.1 from 2010-06-29.

Automatic conversion script
Id: cif_fix_values 1715 2011-07-08 13:25:40Z adriana 
;
_cod_original_sg_symbol_H-M 'P 21/n'
_cod_database_code 2221432
_cod_database_fobs_code 2221432

loop_
_symmetry_equiv_pos_as_xyz
'x, y, z'
'-x+1/2, y+1/2, -z+1/2'
'-x, -y, -z'
'x-1/2, -y-1/2, z-1/2'

loop_
_atom_site_type_symbol
_atom_site_label
_atom_site_fract_x
_atom_site_fract_y
_atom_site_fract_z
_atom_site_U_iso_or_equiv
_atom_site_adp_type
_atom_site_calc_flag
_atom_site_refinement_flags
_atom_site_occupancy
_atom_site_disorder_assembly
_atom_site_disorder_group
O O1 -0.06040(14) 0.16561(5) 0.35336(13) 0.0257(3) Uani d . 1 . .
H H1 0.0253 0.1707 0.3841 0.039 Uiso calc R 1 . .
O O2 0.13555(14) 0.07045(5) 0.28857(12) 0.0261(3) Uani d . 1 . .
H H2 0.1782 0.0973 0.3193 0.039 Uiso calc R 1 . .
O O3 -0.33019(13) 0.16242(5) 0.25794(12) 0.0250(3) Uani d . 1 . .
O O4 -0.00004(14) -0.01584(5) 0.22724(12) 0.0276(3) Uani d . 1 . .
O O5 0.1829(2) 0.38301(7) 0.43926(18) 0.0696(7) Uani d . 1 . .
H H5 0.2336 0.3938 0.5052 0.104 Uiso calc R 1 . .
N N1 0.16852(16) 0.21898(6) 0.42494(13) 0.0202(3) Uani d . 1 . .
N N2 0.30447(16) 0.12535(6) 0.45335(14) 0.0221(4) Uani d . 1 . .
C C1 -0.12615(19) 0.21183(7) 0.32673(16) 0.0195(4) Uani d . 1 . .
C C2 -0.2720(2) 0.21128(7) 0.27477(17) 0.0212(4) Uani d . 1 . .
C C3 -0.3428(2) 0.25763(8) 0.24528(17) 0.0239(4) Uani d . 1 . .
H H3A -0.4410 0.2573 0.2103 0.029 Uiso calc R 1 . .
C C4 -0.2710(2) 0.30517(8) 0.26650(18) 0.0271(5) Uani d . 1 . .
H H4A -0.3207 0.3369 0.2456 0.032 Uiso calc R 1 . .
C C5 -0.1292(2) 0.30622(8) 0.31737(17) 0.0241(4) Uani d . 1 . .
H H5A -0.0812 0.3387 0.3319 0.029 Uiso calc R 1 . .
C C6 -0.0546(2) 0.25953(7) 0.34807(16) 0.0197(4) Uani d . 1 . .
C C7 0.0960(2) 0.26133(8) 0.39833(16) 0.0216(4) Uani d . 1 . .
H H7A 0.1422 0.2941 0.4120 0.026 Uiso calc R 1 . .
C C8 0.31619(19) 0.21948(7) 0.47186(16) 0.0195(4) Uani d . 1 . .
C C9 0.3962(2) 0.26478(8) 0.50515(17) 0.0222(4) Uani d . 1 . .
H H9A 0.3501 0.2977 0.4944 0.027 Uiso calc R 1 . .
C C10 0.5406(2) 0.26294(7) 0.55340(16) 0.0212(4) Uani d . 1 . .
C C11 0.6084(2) 0.21406(8) 0.56871(17) 0.0216(4) Uani d . 1 . .
C C12 0.5301(2) 0.16936(8) 0.53558(16) 0.0222(4) Uani d . 1 . .
H H12A 0.5768 0.1365 0.5447 0.027 Uiso calc R 1 . .
C C13 0.3845(2) 0.17112(7) 0.48914(16) 0.0207(4) Uani d . 1 . .
C C14 0.3273(2) 0.08414(7) 0.52055(17) 0.0236(4) Uani d . 1 . .
H H14A 0.3939 0.0857 0.5962 0.028 Uiso calc R 1 . .
C C15 0.2554(2) 0.03506(8) 0.48551(17) 0.0229(4) Uani d . 1 . .
C C16 0.2757(2) -0.00817(8) 0.56692(18) 0.0279(5) Uani d . 1 . .
H H16A 0.3398 -0.0056 0.6439 0.033 Uiso calc R 1 . .
C C17 0.2041(2) -0.05394(8) 0.53627(19) 0.0287(5) Uani d . 1 . .
H H17A 0.2191 -0.0829 0.5917 0.034 Uiso calc R 1 . .
C C18 0.1087(2) -0.05798(8) 0.42326(19) 0.0270(4) Uani d . 1 . .
H H18A 0.0579 -0.0895 0.4029 0.032 Uiso calc R 1 . .
C C19 0.0884(2) -0.01644(7) 0.34162(17) 0.0232(4) Uani d . 1 . .
C C20 0.16074(19) 0.03062(7) 0.37184(17) 0.0208(4) Uani d . 1 . .
C C21 -0.47745(19) 0.15886(8) 0.20175(18) 0.0262(4) Uani d . 1 . .
H H21A -0.4913 0.1729 0.1151 0.031 Uiso calc R 1 . .
H H21B -0.5377 0.1790 0.2515 0.031 Uiso calc R 1 . .
C C22 -0.5166(2) 0.10202(8) 0.20022(19) 0.0310(5) Uani d . 1 . .
H H22A -0.6166 0.0978 0.1622 0.047 Uiso calc R 1 . .
H H22B -0.5027 0.0887 0.2865 0.047 Uiso calc R 1 . .
H H22C -0.4559 0.0826 0.1510 0.047 Uiso calc R 1 . .
C C23 -0.0850(2) -0.06146(8) 0.1942(2) 0.0305(5) Uani d . 1 . .
H H23A -0.1449 -0.0689 0.2592 0.037 Uiso calc R 1 . .
H H23B -0.0231 -0.0920 0.1869 0.037 Uiso calc R 1 . .
C C24 -0.1771(3) -0.05042(9) 0.0699(2) 0.0410(6) Uani d . 1 . .
H H24A -0.2390 -0.0804 0.0451 0.061 Uiso calc R 1 . .
H H24B -0.1166 -0.0441 0.0059 0.061 Uiso calc R 1 . .
H H24C -0.2358 -0.0196 0.0778 0.061 Uiso calc R 1 . .
C C25 0.6220(2) 0.31263(8) 0.58803(19) 0.0276(5) Uani d . 1 . .
H H25A 0.5559 0.3422 0.5782 0.041 Uiso calc R 1 . .
H H25B 0.6935 0.3174 0.5328 0.041 Uiso calc R 1 . .
H H25C 0.6694 0.3106 0.6756 0.041 Uiso calc R 1 . .
C C26 0.7651(2) 0.21015(8) 0.62075(18) 0.0279(5) Uani d . 1 . .
H H26A 0.7960 0.1738 0.6173 0.042 Uiso calc R 1 . .
H H26B 0.7816 0.2222 0.7082 0.042 Uiso calc R 1 . .
H H26C 0.8195 0.2319 0.5705 0.042 Uiso calc R 1 . .
C C27 0.0836(4) 0.45876(12) 0.3369(3) 0.0799(11) Uani d . 1 . .
H H27A 0.0918 0.4816 0.2655 0.120 Uiso calc R 1 . .
H H27B 0.0995 0.4791 0.4148 0.120 Uiso calc R 1 . .
H H27C -0.0118 0.4433 0.3258 0.120 Uiso calc R 1 . .
C C28 0.1892(3) 0.41771(13) 0.3437(2) 0.0575(8) Uani d . 1 . .
H H28A 0.1756 0.3986 0.2629 0.069 Uiso calc R 1 . .
H H28B 0.2852 0.4337 0.3553 0.069 Uiso calc R 1 . .
O O1W 0.84548(19) 0.08448(7) 0.14875(16) 0.0412(4) Uani d . 1 . .
H H1W1 0.920(3) 0.0656(11) 0.169(3) 0.064(9) Uiso d . 1 . .
H H2W1 0.855(3) 0.1065(13) 0.199(3) 0.076(11) Uiso d . 1 . .

loop_
_atom_site_aniso_label
_atom_site_aniso_U_11
_atom_site_aniso_U_22
_atom_site_aniso_U_33
_atom_site_aniso_U_12
_atom_site_aniso_U_13
_atom_site_aniso_U_23
O1 0.0167(6) 0.0236(7) 0.0347(8) 0.0002(6) -0.0026(6) 0.0009(6)
O2 0.0295(8) 0.0200(7) 0.0262(7) -0.0036(6) -0.0031(6) 0.0021(6)
O3 0.0155(6) 0.0262(8) 0.0318(7) 0.0000(6) -0.0008(5) -0.0009(6)
O4 0.0285(7) 0.0219(7) 0.0291(7) -0.0042(6) -0.0058(6) -0.0017(6)
O5 0.0928(16) 0.0370(11) 0.0628(13) -0.0105(10) -0.0368(11) 0.0001(9)
N1 0.0185(8) 0.0257(9) 0.0163(7) -0.0007(7) 0.0022(6) -0.0002(6)
N2 0.0210(8) 0.0214(9) 0.0230(8) -0.0016(7) 0.0012(7) -0.0028(6)
C1 0.0194(9) 0.0234(10) 0.0158(8) 0.0027(8) 0.0030(7) -0.0003(7)
C2 0.0195(9) 0.0257(11) 0.0185(9) 0.0005(8) 0.0035(7) -0.0015(7)
C3 0.0197(9) 0.0326(11) 0.0191(9) 0.0035(8) 0.0027(7) 0.0008(8)
C4 0.0274(11) 0.0256(11) 0.0283(10) 0.0083(9) 0.0048(8) 0.0031(8)
C5 0.0267(10) 0.0220(10) 0.0240(9) 0.0011(8) 0.0054(8) -0.0004(8)
C6 0.0208(9) 0.0255(10) 0.0136(8) 0.0018(8) 0.0046(7) -0.0007(7)
C7 0.0229(10) 0.0238(10) 0.0182(9) -0.0029(8) 0.0036(7) -0.0008(7)
C8 0.0196(9) 0.0248(10) 0.0141(8) -0.0014(8) 0.0030(7) -0.0007(7)
C9 0.0248(10) 0.0229(10) 0.0192(9) -0.0010(8) 0.0042(8) -0.0009(7)
C10 0.0234(9) 0.0262(10) 0.0146(8) -0.0059(8) 0.0050(7) -0.0012(7)
C11 0.0190(9) 0.0297(11) 0.0172(8) -0.0036(8) 0.0056(7) -0.0021(8)
C12 0.0210(9) 0.0255(10) 0.0198(9) 0.0018(8) 0.0022(7) -0.0006(8)
C13 0.0229(9) 0.0233(10) 0.0162(8) -0.0014(8) 0.0039(7) -0.0020(7)
C14 0.0196(9) 0.0291(11) 0.0211(9) -0.0006(8) -0.0005(8) -0.0018(8)
C15 0.0198(9) 0.0241(10) 0.0243(9) -0.0004(8) 0.0018(8) -0.0009(8)
C16 0.0274(10) 0.0277(11) 0.0269(10) 0.0032(9) -0.0005(8) 0.0040(8)
C17 0.0295(11) 0.0252(11) 0.0302(10) 0.0032(9) 0.0015(9) 0.0052(8)
C18 0.0255(10) 0.0203(10) 0.0348(11) -0.0004(8) 0.0038(9) -0.0005(8)
C19 0.0199(9) 0.0239(10) 0.0253(9) 0.0014(8) 0.0015(8) -0.0026(8)
C20 0.0196(9) 0.0191(10) 0.0238(9) 0.0010(8) 0.0039(8) -0.0007(7)
C21 0.0162(9) 0.0386(12) 0.0226(9) -0.0009(9) -0.0009(7) -0.0001(8)
C22 0.0208(10) 0.0402(13) 0.0317(11) -0.0052(9) 0.0030(9) -0.0031(9)
C23 0.0278(11) 0.0227(11) 0.0389(11) -0.0052(9) -0.0009(9) -0.0054(9)
C24 0.0407(13) 0.0367(13) 0.0400(12) -0.0085(11) -0.0106(11) -0.0076(10)
C25 0.0259(10) 0.0299(11) 0.0268(10) -0.0085(9) 0.0033(8) -0.0021(8)
C26 0.0209(10) 0.0366(12) 0.0256(10) -0.0027(9) 0.0024(8) -0.0043(9)
C27 0.081(2) 0.0466(18) 0.093(2) -0.0021(17) -0.044(2) -0.0018(16)
C28 0.0434(15) 0.096(2) 0.0340(13) -0.0122(16) 0.0109(12) -0.0044(14)
O1W 0.0394(10) 0.0386(10) 0.0406(9) 0.0105(8) -0.0088(8) -0.0115(8)

loop_
_atom_type_symbol
_atom_type_description
_atom_type_scat_dispersion_real
_atom_type_scat_dispersion_imag
_atom_type_scat_source
C C 0.0033 0.0016 'International Tables Vol C Tables 4.2.6.8 and 6.1.1.4'
H H 0.0000 0.0000 'International Tables Vol C Tables 4.2.6.8 and 6.1.1.4'
N N 0.0061 0.0033 'International Tables Vol C Tables 4.2.6.8 and 6.1.1.4'
O O 0.0106 0.0060 'International Tables Vol C Tables 4.2.6.8 and 6.1.1.4'

loop_
_geom_angle_atom_site_label_1
_geom_angle_atom_site_label_2
_geom_angle_atom_site_label_3
_geom_angle_site_symmetry_1
_geom_angle_site_symmetry_3
_geom_angle
_geom_angle_publ_flag
C1 O1 H1 . . 109.5 ?
C20 O2 H2 . . 109.5 ?
C2 O3 C21 . . 117.35(14) ?
C19 O4 C23 . . 116.90(15) ?
C28 O5 H5 . . 109.5 ?
C7 N1 C8 . . 122.35(16) ?
C14 N2 C13 . . 119.64(15) ?
O1 C1 C6 . . 122.41(16) ?
O1 C1 C2 . . 117.93(16) ?
C6 C1 C2 . . 119.66(17) ?
O3 C2 C3 . . 125.94(17) ?
O3 C2 C1 . . 114.33(16) ?
C3 C2 C1 . . 119.73(18) ?
C2 C3 C4 . . 120.48(17) ?
C2 C3 H3A . . 119.8 ?
C4 C3 H3A . . 119.8 ?
C5 C4 C3 . . 120.33(18) ?
C5 C4 H4A . . 119.8 ?
C3 C4 H4A . . 119.8 ?
C4 C5 C6 . . 120.30(18) ?
C4 C5 H5A . . 119.9 ?
C6 C5 H5A . . 119.9 ?
C1 C6 C5 . . 119.50(17) ?
C1 C6 C7 . . 120.96(17) ?
C5 C6 C7 . . 119.52(17) ?
N1 C7 C6 . . 121.07(17) ?
N1 C7 H7A . . 119.5 ?
C6 C7 H7A . . 119.5 ?
C13 C8 C9 . . 118.63(17) ?
C13 C8 N1 . . 116.93(16) ?
C9 C8 N1 . . 124.41(17) ?
C10 C9 C8 . . 122.02(18) ?
C10 C9 H9A . . 119.0 ?
C8 C9 H9A . . 119.0 ?
C9 C10 C11 . . 118.72(17) ?
C9 C10 C25 . . 120.09(18) ?
C11 C10 C25 . . 121.19(17) ?
C12 C11 C10 . . 119.47(17) ?
C12 C11 C26 . . 119.94(18) ?
C10 C11 C26 . . 120.59(17) ?
C11 C12 C13 . . 121.84(18) ?
C11 C12 H12A . . 119.1 ?
C13 C12 H12A . . 119.1 ?
C12 C13 C8 . . 119.30(17) ?
C12 C13 N2 . . 121.93(17) ?
C8 C13 N2 . . 118.71(16) ?
N2 C14 C15 . . 122.55(17) ?
N2 C14 H14A . . 118.7 ?
C15 C14 H14A . . 118.7 ?
C20 C15 C16 . . 118.99(17) ?
C20 C15 C14 . . 120.42(17) ?
C16 C15 C14 . . 120.55(17) ?
C17 C16 C15 . . 120.73(18) ?
C17 C16 H16A . . 119.6 ?
C15 C16 H16A . . 119.6 ?
C16 C17 C18 . . 120.03(18) ?
C16 C17 H17A . . 120.0 ?
C18 C17 H17A . . 120.0 ?
C19 C18 C17 . . 120.25(18) ?
C19 C18 H18A . . 119.9 ?
C17 C18 H18A . . 119.9 ?
C18 C19 O4 . . 125.77(17) ?
C18 C19 C20 . . 120.33(17) ?
O4 C19 C20 . . 113.90(16) ?
O2 C20 C19 . . 117.85(16) ?
O2 C20 C15 . . 122.49(17) ?
C19 C20 C15 . . 119.67(17) ?
O3 C21 C22 . . 106.80(16) ?
O3 C21 H21A . . 110.4 ?
C22 C21 H21A . . 110.4 ?
O3 C21 H21B . . 110.4 ?
C22 C21 H21B . . 110.4 ?
H21A C21 H21B . . 108.6 ?
C21 C22 H22A . . 109.5 ?
C21 C22 H22B . . 109.5 ?
H22A C22 H22B . . 109.5 ?
C21 C22 H22C . . 109.5 ?
H22A C22 H22C . . 109.5 ?
H22B C22 H22C . . 109.5 ?
O4 C23 C24 . . 107.00(17) ?
O4 C23 H23A . . 110.3 ?
C24 C23 H23A . . 110.3 ?
O4 C23 H23B . . 110.3 ?
C24 C23 H23B . . 110.3 ?
H23A C23 H23B . . 108.6 ?
C23 C24 H24A . . 109.5 ?
C23 C24 H24B . . 109.5 ?
H24A C24 H24B . . 109.5 ?
C23 C24 H24C . . 109.5 ?
H24A C24 H24C . . 109.5 ?
H24B C24 H24C . . 109.5 ?
C10 C25 H25A . . 109.5 ?
C10 C25 H25B . . 109.5 ?
H25A C25 H25B . . 109.5 ?
C10 C25 H25C . . 109.5 ?
H25A C25 H25C . . 109.5 ?
H25B C25 H25C . . 109.5 ?
C11 C26 H26A . . 109.5 ?
C11 C26 H26B . . 109.5 ?
H26A C26 H26B . . 109.5 ?
C11 C26 H26C . . 109.5 ?
H26A C26 H26C . . 109.5 ?
H26B C26 H26C . . 109.5 ?
C28 C27 H27A . . 109.5 ?
C28 C27 H27B . . 109.5 ?
H27A C27 H27B . . 109.5 ?
C28 C27 H27C . . 109.5 ?
H27A C27 H27C . . 109.5 ?
H27B C27 H27C . . 109.5 ?
O5 C28 C27 . . 113.5(3) ?
O5 C28 H28A . . 108.9 ?
C27 C28 H28A . . 108.9 ?
O5 C28 H28B . . 108.9 ?
C27 C28 H28B . . 108.9 ?
H28A C28 H28B . . 107.7 ?
H1W1 O1W H2W1 . . 103(3) ?

loop_
_geom_bond_atom_site_label_1
_geom_bond_atom_site_label_2
_geom_bond_site_symmetry_2
_geom_bond_distance
_geom_bond_publ_flag
O1 C1 . 1.350(2) ?
O1 H1 . 0.8400 ?
O2 C20 . 1.356(2) ?
O2 H2 . 0.8400 ?
O3 C2 . 1.371(2) ?
O3 C21 . 1.437(2) ?
O4 C19 . 1.377(2) ?
O4 C23 . 1.435(2) ?
O5 C28 . 1.370(3) ?
O5 H5 . 0.8400 ?
N1 C7 . 1.295(2) ?
N1 C8 . 1.415(2) ?
N2 C14 . 1.281(2) ?
N2 C13 . 1.419(2) ?
C1 C6 . 1.402(3) ?
C1 C2 . 1.411(2) ?
C2 C3 . 1.379(3) ?
C3 C4 . 1.399(3) ?
C3 H3A . 0.9500 ?
C4 C5 . 1.373(3) ?
C4 H4A . 0.9500 ?
C5 C6 . 1.405(3) ?
C5 H5A . 0.9500 ?
C6 C7 . 1.448(3) ?
C7 H7A . 0.9500 ?
C8 C13 . 1.399(3) ?
C8 C9 . 1.404(3) ?
C9 C10 . 1.390(3) ?
C9 H9A . 0.9500 ?
C10 C11 . 1.408(3) ?
C10 C25 . 1.507(3) ?
C11 C12 . 1.383(3) ?
C11 C26 . 1.510(3) ?
C12 C13 . 1.396(3) ?
C12 H12A . 0.9500 ?
C14 C15 . 1.454(3) ?
C14 H14A . 0.9500 ?
C15 C20 . 1.404(2) ?
C15 C16 . 1.409(3) ?
C16 C17 . 1.372(3) ?
C16 H16A . 0.9500 ?
C17 C18 . 1.401(3) ?
C17 H17A . 0.9500 ?
C18 C19 . 1.376(3) ?
C18 H18A . 0.9500 ?
C19 C20 . 1.403(3) ?
C21 C22 . 1.505(3) ?
C21 H21A . 0.9900 ?
C21 H21B . 0.9900 ?
C22 H22A . 0.9800 ?
C22 H22B . 0.9800 ?
C22 H22C . 0.9800 ?
C23 C24 . 1.506(3) ?
C23 H23A . 0.9900 ?
C23 H23B . 0.9900 ?
C24 H24A . 0.9800 ?
C24 H24B . 0.9800 ?
C24 H24C . 0.9800 ?
C25 H25A . 0.9800 ?
C25 H25B . 0.9800 ?
C25 H25C . 0.9800 ?
C26 H26A . 0.9800 ?
C26 H26B . 0.9800 ?
C26 H26C . 0.9800 ?
C27 C28 . 1.449(4) ?
C27 H27A . 0.9800 ?
C27 H27B . 0.9800 ?
C27 H27C . 0.9800 ?
C28 H28A . 0.9900 ?
C28 H28B . 0.9900 ?
O1W H1W1 . 0.86(3) ?
O1W H2W1 . 0.78(3) ?

loop_
_geom_hbond_atom_site_label_D
_geom_hbond_atom_site_label_H
_geom_hbond_atom_site_label_A
_geom_hbond_site_symmetry_A
_geom_hbond_distance_DH
_geom_hbond_distance_HA
_geom_hbond_distance_DA
_geom_hbond_angle_DHA
_geom_hbond_publ_flag
O1 H1 N1 . 0.84 1.84 2.584(2) 146 y
O1W H1W1 O2 1_655 0.86(3) 2.24(3) 2.947(2) 139(3) y
O1W H1W1 O4 1_655 0.86(3) 2.28(3) 3.018(2) 145(3) y
O2 H2 N2 . 0.84 1.87 2.609(2) 146 y
O1W H2W1 O1 1_655 0.78(3) 2.30(3) 3.061(2) 166(3) y
O1W H2W1 O3 1_655 0.78(3) 2.43(3) 2.967(2) 127(3) y
O5 H5 O1W 4_566 0.84 1.82 2.659(3) 179 y
C7 H7A O5 . 0.95 2.33 3.242(3) 162 y

loop_
_geom_torsion_atom_site_label_1
_geom_torsion_atom_site_label_2
_geom_torsion_atom_site_label_3
_geom_torsion_atom_site_label_4
_geom_torsion_site_symmetry_1
_geom_torsion_site_symmetry_2
_geom_torsion_site_symmetry_3
_geom_torsion_site_symmetry_4
_geom_torsion
_geom_torsion_publ_flag
C21 O3 C2 C3 . . . . 1.6(3) ?
C21 O3 C2 C1 . . . . -178.13(16) ?
O1 C1 C2 O3 . . . . 0.3(2) ?
C6 C1 C2 O3 . . . . 179.82(16) ?
O1 C1 C2 C3 . . . . -179.47(16) ?
C6 C1 C2 C3 . . . . 0.1(3) ?
O3 C2 C3 C4 . . . . -179.69(17) ?
C1 C2 C3 C4 . . . . 0.0(3) ?
C2 C3 C4 C5 . . . . -0.2(3) ?
C3 C4 C5 C6 . . . . 0.3(3) ?
O1 C1 C6 C5 . . . . 179.54(16) ?
C2 C1 C6 C5 . . . . 0.0(3) ?
O1 C1 C6 C7 . . . . 1.1(3) ?
C2 C1 C6 C7 . . . . -178.44(17) ?
C4 C5 C6 C1 . . . . -0.2(3) ?
C4 C5 C6 C7 . . . . 178.27(18) ?
C8 N1 C7 C6 . . . . 178.76(16) ?
C1 C6 C7 N1 . . . . 0.0(3) ?
C5 C6 C7 N1 . . . . -178.43(17) ?
C7 N1 C8 C13 . . . . -175.89(16) ?
C7 N1 C8 C9 . . . . 6.1(3) ?
C13 C8 C9 C10 . . . . 0.6(3) ?
N1 C8 C9 C10 . . . . 178.60(17) ?
C8 C9 C10 C11 . . . . 0.2(3) ?
C8 C9 C10 C25 . . . . -179.88(17) ?
C9 C10 C11 C12 . . . . 0.0(3) ?
C25 C10 C11 C12 . . . . -179.86(17) ?
C9 C10 C11 C26 . . . . 179.99(17) ?
C25 C10 C11 C26 . . . . 0.1(3) ?
C10 C11 C12 C13 . . . . -1.2(3) ?
C26 C11 C12 C13 . . . . 178.89(17) ?
C11 C12 C13 C8 . . . . 2.0(3) ?
C11 C12 C13 N2 . . . . 179.06(17) ?
C9 C8 C13 C12 . . . . -1.7(3) ?
N1 C8 C13 C12 . . . . -179.82(16) ?
C9 C8 C13 N2 . . . . -178.84(16) ?
N1 C8 C13 N2 . . . . 3.0(2) ?
C14 N2 C13 C12 . . . . 40.6(3) ?
C14 N2 C13 C8 . . . . -142.33(18) ?
C13 N2 C14 C15 . . . . -176.25(17) ?
N2 C14 C15 C20 . . . . 2.6(3) ?
N2 C14 C15 C16 . . . . -175.16(19) ?
C20 C15 C16 C17 . . . . -0.2(3) ?
C14 C15 C16 C17 . . . . 177.60(19) ?
C15 C16 C17 C18 . . . . -0.4(3) ?
C16 C17 C18 C19 . . . . 1.1(3) ?
C17 C18 C19 O4 . . . . 178.80(19) ?
C17 C18 C19 C20 . . . . -1.2(3) ?
C23 O4 C19 C18 . . . . 4.2(3) ?
C23 O4 C19 C20 . . . . -175.79(17) ?
C18 C19 C20 O2 . . . . -179.31(18) ?
O4 C19 C20 O2 . . . . 0.6(2) ?
C18 C19 C20 C15 . . . . 0.6(3) ?
O4 C19 C20 C15 . . . . -179.42(17) ?
C16 C15 C20 O2 . . . . -179.95(18) ?
C14 C15 C20 O2 . . . . 2.2(3) ?
C16 C15 C20 C19 . . . . 0.1(3) ?
C14 C15 C20 C19 . . . . -177.71(18) ?
C2 O3 C21 C22 . . . . -177.08(16) ?
C19 O4 C23 C24 . . . . 177.06(17) ?

loop_
_cod_related_entry_id
_cod_related_entry_database
_cod_related_entry_code
1 ChemSpider 30655744
